data_4307648
loop_
_publ_author_name
'Frank B. Johansson'
'Andrew D. Bond'
'Christine J. McKenzie'

_publ_contact_author_address
;
 University of Southern Denmark
 Department of Physics and Chemistry
 Campusvej 55
 5230 Odense
 Denmark
;
_publ_contact_author_email adb@chem.sdu.dk
_publ_contact_author_fax '+45 6615 8780'
_publ_contact_author_name 'Andrew D. Bond'
_publ_contact_author_phone '+45 6650 2545'
_publ_section_title
;
Functional Tetrametallic Linker Modules for Coordination Polymers and
Metal-Organic Frameworks
;
_journal_name_full 'Inorganic Chemistry'
_journal_page_first 2224
_journal_page_last 2236
_journal_paper_doi 10.1021/ic062131s
_journal_volume 46
_journal_year 2007
_chemical_formula_moiety
;
 C80 H82 Co4 N12 O10 4+, 4(Cl O4 -), 4(C3 H6 O), 8(H2 O)
;
_chemical_formula_sum 'C92 H122 Cl4 Co4 N12 O38'
_chemical_formula_weight 2381.54
_space_group_IT_number 14
_symmetry_cell_setting monoclinic
_symmetry_space_group_name_Hall '-P 2ybc'
_symmetry_space_group_name_H-M 'P 1 21/c 1'
_atom_sites_solution_hydrogens geom
_atom_sites_solution_primary direct
_atom_sites_solution_secondary difmap
_cell_angle_alpha 90.00
_cell_angle_beta 92.960(2)
_cell_angle_gamma 90.00
_cell_formula_units_Z 2
_cell_length_a 18.9268(8)
_cell_length_b 12.7196(5)
_cell_length_c 21.7486(9)
_cell_measurement_reflns_used 7019
_cell_measurement_temperature 180(2)
_cell_measurement_theta_max 20.89
_cell_measurement_theta_min 2.15
_cell_volume 5228.8(4)
_computing_cell_refinement 'SAINT v.7.06a (Bruker, 2003)'
_computing_data_collection 'APEX2 v.1.0-22 (Bruker-Nonius, 2004)'
_computing_data_reduction 'SAINT v.7.06a'
_computing_molecular_graphics 'SHELXTL v.6.10'
_computing_publication_material 'SHELXTL v.6.10'
_computing_structure_refinement 'SHELXTL v.6.10'
_computing_structure_solution 'SHELXTL v.6.10 (Sheldrick, 2000)'
_diffrn_ambient_temperature 180(2)
_diffrn_measured_fraction_theta_full 0.980
_diffrn_measured_fraction_theta_max 0.980
_diffrn_measurement_device_type 'Bruker-Nonius X8APEX-II CCD'
_diffrn_measurement_method 'thin-slice \w and \f scans'
_diffrn_radiation_monochromator graphite
_diffrn_radiation_source 'fine-focus sealed tube'
_diffrn_radiation_type MoK\a
_diffrn_radiation_wavelength 0.71073
_diffrn_reflns_av_R_equivalents 0.0883
_diffrn_reflns_av_sigmaI/netI 0.0654
_diffrn_reflns_limit_h_max 21
_diffrn_reflns_limit_h_min -20
_diffrn_reflns_limit_k_max 14
_diffrn_reflns_limit_k_min -14
_diffrn_reflns_limit_l_max 24
_diffrn_reflns_limit_l_min -23
_diffrn_reflns_number 65669
_diffrn_reflns_theta_full 23.47
_diffrn_reflns_theta_max 23.47
_diffrn_reflns_theta_min 3.52
_diffrn_standards_number 0
_exptl_absorpt_coefficient_mu 0.817
_exptl_absorpt_correction_T_max 0.960
_exptl_absorpt_correction_T_min 0.728
_exptl_absorpt_correction_type multi-scan
_exptl_absorpt_process_details 'SADABS v.2.10 (Sheldrick, 2003)'
_exptl_crystal_colour brown
_exptl_crystal_density_diffrn 1.513
_exptl_crystal_density_method 'not measured'
_exptl_crystal_description lath
_exptl_crystal_F_000 2476
_exptl_crystal_size_max 0.20
_exptl_crystal_size_mid 0.10
_exptl_crystal_size_min 0.05
_refine_diff_density_max 1.386
_refine_diff_density_min -1.395
_refine_diff_density_rms 0.124
_refine_ls_extinction_method none
_refine_ls_goodness_of_fit_ref 1.050
_refine_ls_hydrogen_treatment constr
_refine_ls_matrix_type full
_refine_ls_number_parameters 605
_refine_ls_number_reflns 7556
_refine_ls_number_restraints 34
_refine_ls_restrained_S_all 1.059
_refine_ls_R_factor_all 0.1150
_refine_ls_R_factor_gt 0.0767
_refine_ls_shift/su_max 0.002
_refine_ls_shift/su_mean 0.000
_refine_ls_structure_factor_coef Fsqd
_refine_ls_weighting_details 'calc w=1/[\s^2^(Fo^2^)+(0.1374P)^2^+21.8599P] where P=(Fo^2^+2Fc^2^)/3'
_refine_ls_weighting_scheme calc
_refine_ls_wR_factor_gt 0.2176
_refine_ls_wR_factor_ref 0.2445
_reflns_number_gt 5107
_reflns_number_total 7556
_reflns_threshold_expression I>2\s(I)
_cod_data_source_file ic062131ssi20061110_025004_9.cif
_cod_data_source_block 8
_cod_original_sg_symbol_H-M 'P 21/c'
_cod_database_code 4307648

loop_
_symmetry_equiv_pos_as_xyz
'x, y, z'
'-x, y+1/2, -z+1/2'
'-x, -y, -z'
'x, -y-1/2, z-1/2'

loop_
_atom_site_label
_atom_site_type_symbol
_atom_site_fract_x
_atom_site_fract_y
_atom_site_fract_z
_atom_site_U_iso_or_equiv
_atom_site_adp_type
_atom_site_occupancy
_atom_site_symmetry_multiplicity
_atom_site_calc_flag
_atom_site_refinement_flags
_atom_site_disorder_assembly
_atom_site_disorder_group
Co1 Co 0.17408(5) 0.65283(7) 0.52270(4) 0.0233(3) Uani 1 1 d . . .
Co2 Co 0.21677(5) 0.77331(7) 0.40329(4) 0.0229(3) Uani 1 1 d . . .
O1 O 0.2439(2) 0.7342(3) 0.4847(2) 0.0233(11) Uani 1 1 d . . .
O2 O 0.1616(2) 0.5910(4) 0.4454(2) 0.0266(11) Uani 1 1 d . . .
O3 O 0.1477(2) 0.6687(4) 0.4002(2) 0.0259(11) Uani 1 1 d . . .
O4 O 0.1037(2) 0.7594(4) 0.5078(2) 0.0250(11) Uani 1 1 d . . .
O5 O 0.1500(2) 0.8675(4) 0.4372(2) 0.0251(11) Uani 1 1 d . . .
N1 N 0.2389(3) 0.5410(4) 0.5502(3) 0.0247(13) Uani 1 1 d . . .
N2 N 0.1049(3) 0.5590(5) 0.5537(2) 0.0259(14) Uani 1 1 d . . .
N3 N 0.2045(3) 0.7216(4) 0.6029(3) 0.0273(14) Uani 1 1 d . . .
N4 N 0.2894(3) 0.8889(4) 0.4022(2) 0.0230(13) Uani 1 1 d . . .
N5 N 0.1851(3) 0.8329(5) 0.3266(3) 0.0269(14) Uani 1 1 d . . .
N6 N 0.2876(3) 0.6880(5) 0.3687(2) 0.0248(14) Uani 1 1 d . . .
C1 C 0.3144(3) 0.7339(5) 0.5032(3) 0.0226(16) Uani 1 1 d . . .
C2 C 0.3464(4) 0.6426(6) 0.5240(3) 0.0252(17) Uani 1 1 d . . .
C3 C 0.4168(4) 0.6471(6) 0.5458(3) 0.0283(17) Uani 1 1 d . . .
H3A H 0.4388 0.5852 0.5620 0.034 Uiso 1 1 calc R . .
C4 C 0.4557(4) 0.7400(6) 0.5445(3) 0.0293(17) Uani 1 1 d . . .
C5 C 0.4229(4) 0.8287(6) 0.5184(3) 0.0298(18) Uani 1 1 d . . .
H5A H 0.4494 0.8916 0.5147 0.036 Uiso 1 1 calc R . .
C6 C 0.3517(4) 0.8269(5) 0.4975(3) 0.0244(16) Uani 1 1 d . . .
C7 C 0.5327(4) 0.7403(6) 0.5703(4) 0.042(2) Uani 1 1 d . . .
C8 C 0.5745(4) 0.6599(8) 0.5366(5) 0.056(3) Uani 1 1 d . . .
H8A H 0.5742 0.6785 0.4928 0.085 Uiso 1 1 calc R . .
H8B H 0.5531 0.5904 0.5411 0.085 Uiso 1 1 calc R . .
H8C H 0.6234 0.6587 0.5538 0.085 Uiso 1 1 calc R . .
C9 C 0.5338(5) 0.7066(8) 0.6391(4) 0.052(2) Uani 1 1 d . . .
H9A H 0.5120 0.6371 0.6423 0.078 Uiso 1 1 calc R . .
H9B H 0.5072 0.7578 0.6624 0.078 Uiso 1 1 calc R . .
H9C H 0.5828 0.7037 0.6558 0.078 Uiso 1 1 calc R . .
C10 C 0.5663(5) 0.8472(8) 0.5668(5) 0.065(3) Uani 1 1 d . . .
H10A H 0.5660 0.8700 0.5238 0.097 Uiso 1 1 calc R . .
H10B H 0.6152 0.8437 0.5838 0.097 Uiso 1 1 calc R . .
H10C H 0.5397 0.8976 0.5907 0.097 Uiso 1 1 calc R . .
C11 C 0.3071(4) 0.5398(5) 0.5175(3) 0.0266(17) Uani 1 1 d . . .
H11A H 0.2966 0.5250 0.4733 0.032 Uiso 1 1 calc R . .
H11B H 0.3376 0.4825 0.5345 0.032 Uiso 1 1 calc R . .
C12 C 0.1994(4) 0.4409(6) 0.5375(3) 0.0284(17) Uani 1 1 d . . .
H12A H 0.2000 0.4228 0.4933 0.034 Uiso 1 1 calc R . .
H12B H 0.2215 0.3825 0.5618 0.034 Uiso 1 1 calc R . .
C13 C 0.1252(4) 0.4582(6) 0.5556(3) 0.0292(17) Uani 1 1 d . . .
C14 C 0.0799(4) 0.3784(6) 0.5718(3) 0.0320(18) Uani 1 1 d . . .
H14A H 0.0951 0.3072 0.5726 0.038 Uiso 1 1 calc R . .
C15 C 0.0121(4) 0.4048(6) 0.5868(3) 0.0344(19) Uani 1 1 d . . .
H15A H -0.0201 0.3514 0.5977 0.041 Uiso 1 1 calc R . .
C16 C -0.0086(4) 0.5077(6) 0.5857(3) 0.0328(18) Uani 1 1 d . . .
H16A H -0.0550 0.5266 0.5961 0.039 Uiso 1 1 calc R . .
C17 C 0.0388(3) 0.5835(6) 0.5695(3) 0.0262(17) Uani 1 1 d . . .
H17A H 0.0247 0.6552 0.5694 0.031 Uiso 1 1 calc R . .
C18 C 0.2549(4) 0.5523(6) 0.6182(3) 0.0297(18) Uani 1 1 d . . .
H18A H 0.2204 0.5111 0.6408 0.036 Uiso 1 1 calc R . .
H18B H 0.3027 0.5241 0.6289 0.036 Uiso 1 1 calc R . .
C19 C 0.2517(4) 0.6643(6) 0.6370(3) 0.0291(18) Uani 1 1 d . . .
C20 C 0.2919(4) 0.7075(7) 0.6841(3) 0.040(2) Uani 1 1 d . . .
H20A H 0.3255 0.6660 0.7073 0.048 Uiso 1 1 calc R . .
C21 C 0.2832(5) 0.8120(7) 0.6978(4) 0.049(2) Uani 1 1 d . . .
H21A H 0.3115 0.8438 0.7301 0.058 Uiso 1 1 calc R . .
C22 C 0.2342(5) 0.8696(7) 0.6653(4) 0.047(2) Uani 1 1 d . . .
H22A H 0.2264 0.9411 0.6756 0.056 Uiso 1 1 calc R . .
C23 C 0.1955(4) 0.8234(6) 0.6167(4) 0.0361(19) Uani 1 1 d . . .
H23A H 0.1622 0.8642 0.5929 0.043 Uiso 1 1 calc R . .
C24 C 0.3154(4) 0.9182(6) 0.4668(3) 0.0268(17) Uani 1 1 d . . .
H24A H 0.3486 0.9782 0.4653 0.032 Uiso 1 1 calc R . .
H24B H 0.2748 0.9401 0.4908 0.032 Uiso 1 1 calc R . .
C25 C 0.2527(4) 0.9777(5) 0.3701(3) 0.0269(16) Uani 1 1 d . . .
H25A H 0.2878 1.0258 0.3529 0.032 Uiso 1 1 calc R . .
H25B H 0.2249 1.0179 0.3995 0.032 Uiso 1 1 calc R . .
C26 C 0.2041(4) 0.9344(6) 0.3189(3) 0.0285(17) Uani 1 1 d . . .
C27 C 0.1771(4) 0.9930(6) 0.2703(3) 0.037(2) Uani 1 1 d . . .
H27A H 0.1915 1.0638 0.2650 0.044 Uiso 1 1 calc R . .
C28 C 0.1283(4) 0.9469(7) 0.2289(3) 0.039(2) Uani 1 1 d . . .
H28A H 0.1082 0.9867 0.1954 0.047 Uiso 1 1 calc R . .
C29 C 0.1088(4) 0.8435(7) 0.2362(4) 0.038(2) Uani 1 1 d . . .
H29A H 0.0752 0.8117 0.2080 0.046 Uiso 1 1 calc R . .
C30 C 0.1387(4) 0.7865(6) 0.2848(3) 0.0319(18) Uani 1 1 d . . .
H30A H 0.1269 0.7144 0.2893 0.038 Uiso 1 1 calc R . .
C31 C 0.3495(4) 0.8524(6) 0.3655(3) 0.0286(17) Uani 1 1 d . . .
H31A H 0.3458 0.8853 0.3243 0.034 Uiso 1 1 calc R . .
H31B H 0.3948 0.8749 0.3862 0.034 Uiso 1 1 calc R . .
C32 C 0.3491(4) 0.7366(6) 0.3588(3) 0.0284(17) Uani 1 1 d . . .
C33 C 0.4076(4) 0.6792(7) 0.3410(4) 0.038(2) Uani 1 1 d . . .
H33A H 0.4514 0.7138 0.3357 0.045 Uiso 1 1 calc R . .
C34 C 0.4019(4) 0.5740(7) 0.3313(4) 0.040(2) Uani 1 1 d . . .
H34A H 0.4414 0.5347 0.3188 0.048 Uiso 1 1 calc R . .
C35 C 0.3379(4) 0.5248(6) 0.3398(3) 0.0346(19) Uani 1 1 d . . .
H35A H 0.3326 0.4515 0.3327 0.041 Uiso 1 1 calc R . .
C36 C 0.2817(4) 0.5839(6) 0.3590(3) 0.0296(17) Uani 1 1 d . . .
H36A H 0.2379 0.5501 0.3655 0.036 Uiso 1 1 calc R . .
C37 C 0.1053(3) 0.8431(6) 0.4767(3) 0.0238(16) Uani 1 1 d . . .
C38 C 0.0504(4) 0.9238(5) 0.4884(3) 0.0250(16) Uani 1 1 d . . .
C39 C -0.0076(4) 0.8995(6) 0.5219(4) 0.0369(19) Uani 1 1 d . . .
H39A H -0.0129 0.8303 0.5375 0.044 Uiso 1 1 calc R . .
C40 C 0.0576(4) 1.0250(6) 0.4671(4) 0.037(2) Uani 1 1 d . . .
H40A H 0.0976 1.0430 0.4446 0.045 Uiso 1 1 calc R . .
Cl1 Cl 0.18435(13) 0.25246(17) 0.40880(11) 0.0527(6) Uani 1 1 d D . .
O1A O 0.2302(4) 0.3346(5) 0.3933(3) 0.088(2) Uani 1 1 d D . .
O1B O 0.2171(4) 0.1918(5) 0.4581(3) 0.084(2) Uani 1 1 d D . .
O1C O 0.1692(4) 0.1860(5) 0.3579(3) 0.085(2) Uani 1 1 d D . .
O1D O 0.1207(3) 0.2956(5) 0.4297(4) 0.088(2) Uani 1 1 d D . .
Cl2 Cl 0.3957(2) 0.0919(4) 0.2137(2) 0.0451(11) Uiso 0.50 1 d PD A 1
O2A O 0.4218(9) 0.0132(11) 0.1724(7) 0.116(2) Uiso 0.50 1 d PD A 1
O2B O 0.4483(8) 0.1527(11) 0.2397(8) 0.116(2) Uiso 0.50 1 d PD A 1
O2C O 0.3497(7) 0.1576(11) 0.1741(7) 0.116(2) Uiso 0.50 1 d PD A 1
O2D O 0.3514(8) 0.0395(13) 0.2542(7) 0.116(2) Uiso 0.50 1 d PD A 1
Cl3 Cl 0.4119(3) 0.0483(4) 0.2266(2) 0.0529(13) Uiso 0.50 1 d PD B 2
O3A O 0.4589(8) 0.1235(10) 0.2525(8) 0.116(2) Uiso 0.50 1 d PD B 2
O3B O 0.4344(8) -0.0521(8) 0.2430(7) 0.116(2) Uiso 0.50 1 d PD B 2
O3C O 0.4105(9) 0.0602(13) 0.1597(4) 0.116(2) Uiso 0.50 1 d PD B 2
O3D O 0.3410(6) 0.0666(14) 0.2434(8) 0.116(2) Uiso 0.50 1 d PD B 2
O1W O 0.1913(6) 0.2261(9) 0.1689(6) 0.146(4) Uiso 1 1 d . . .
H1W H 0.2200 0.2446 0.1983 0.219 Uiso 1 1 d R . .
H2W H 0.1569 0.2201 0.1923 0.219 Uiso 1 1 d R . .
O2W O 0.1776(6) 0.4011(10) 0.0832(6) 0.162(5) Uiso 1 1 d . . .
H3W H 0.1884 0.3759 0.0487 0.243 Uiso 1 1 d R . .
H4W H 0.1819 0.3506 0.1080 0.243 Uiso 1 1 d R . .
O3W O 0.0722(7) 0.2075(10) 0.2507(6) 0.162(5) Uiso 1 1 d . . .
H5W H 0.1008 0.2017 0.2820 0.242 Uiso 1 1 d R . .
H6W H 0.0361 0.1677 0.2508 0.242 Uiso 1 1 d R . .
O4W O 0.2830(7) 0.2860(11) 0.2639(7) 0.179(5) Uiso 1 1 d . . .
H8W H 0.2681 0.2997 0.2992 0.269 Uiso 1 1 d R . .
H7W H 0.3015 0.2252 0.2674 0.269 Uiso 1 1 d R . .
O1S O 0.4735(7) 0.3893(9) 0.0943(6) 0.144(4) Uiso 1 1 d . . .
C1S C 0.4202(9) 0.3940(13) 0.1254(8) 0.112(5) Uiso 1 1 d D . .
C2S C 0.3485(10) 0.363(2) 0.1020(12) 0.212(10) Uiso 1 1 d D . .
H2S1 H 0.3510 0.3325 0.0607 0.317 Uiso 1 1 calc R . .
H2S2 H 0.3175 0.4243 0.1002 0.317 Uiso 1 1 calc R . .
H2S3 H 0.3294 0.3100 0.1296 0.317 Uiso 1 1 calc R . .
C3S C 0.4265(14) 0.443(2) 0.1866(9) 0.223(11) Uiso 1 1 d D . .
H3S1 H 0.4764 0.4580 0.1975 0.335 Uiso 1 1 calc R . .
H3S2 H 0.4078 0.3954 0.2171 0.335 Uiso 1 1 calc R . .
H3S3 H 0.3996 0.5090 0.1860 0.335 Uiso 1 1 calc R . .
O2S O 0.0401(7) 0.5820(11) 0.2486(6) 0.154(4) Uiso 1 1 d . . .
C4S C 0.0652(7) 0.5001(11) 0.2306(6) 0.098(4) Uiso 1 1 d D . .
C5S C 0.0400(9) 0.4411(13) 0.1747(7) 0.142(6) Uiso 1 1 d D . .
H5S1 H 0.0018 0.4805 0.1531 0.213 Uiso 1 1 calc R . .
H5S2 H 0.0223 0.3721 0.1868 0.213 Uiso 1 1 calc R . .
H5S3 H 0.0792 0.4319 0.1475 0.213 Uiso 1 1 calc R . .
C6S C 0.1221(8) 0.4518(13) 0.2701(7) 0.127(5) Uiso 1 1 d D . .
H6S1 H 0.1336 0.4977 0.3054 0.191 Uiso 1 1 calc R . .
H6S2 H 0.1642 0.4423 0.2463 0.191 Uiso 1 1 calc R . .
H6S3 H 0.1063 0.3834 0.2848 0.191 Uiso 1 1 calc R . .

loop_
_atom_site_aniso_label
_atom_site_aniso_U_11
_atom_site_aniso_U_22
_atom_site_aniso_U_33
_atom_site_aniso_U_23
_atom_site_aniso_U_13
_atom_site_aniso_U_12
Co1 0.0210(5) 0.0277(6) 0.0218(5) 0.0015(4) 0.0076(4) 0.0008(4)
Co2 0.0211(5) 0.0284(6) 0.0201(5) -0.0002(4) 0.0078(4) 0.0014(4)
O1 0.021(3) 0.028(3) 0.021(3) 0.005(2) 0.005(2) -0.001(2)
O2 0.030(3) 0.027(3) 0.024(3) -0.001(2) 0.008(2) 0.001(2)
O3 0.022(3) 0.031(3) 0.025(3) 0.004(2) 0.002(2) 0.001(2)
O4 0.024(3) 0.029(3) 0.023(3) 0.001(2) 0.007(2) 0.002(2)
O5 0.024(3) 0.029(3) 0.023(3) -0.001(2) 0.011(2) 0.004(2)
N1 0.024(3) 0.027(3) 0.024(3) 0.001(3) 0.008(2) -0.002(3)
N2 0.021(3) 0.035(4) 0.022(3) 0.001(3) 0.003(2) 0.001(3)
N3 0.029(3) 0.028(4) 0.026(3) 0.001(3) 0.011(3) -0.004(3)
N4 0.020(3) 0.030(3) 0.020(3) 0.004(3) 0.007(2) 0.000(3)
N5 0.025(3) 0.037(4) 0.019(3) -0.003(3) 0.008(3) 0.002(3)
N6 0.025(3) 0.030(3) 0.020(3) 0.001(3) 0.006(2) 0.007(3)
C1 0.019(4) 0.032(4) 0.018(4) -0.002(3) 0.007(3) 0.003(3)
C2 0.021(4) 0.034(4) 0.021(4) 0.000(3) 0.008(3) 0.002(3)
C3 0.027(4) 0.029(4) 0.029(4) -0.003(3) 0.005(3) 0.003(3)
C4 0.025(4) 0.037(5) 0.027(4) -0.001(3) 0.006(3) -0.003(4)
C5 0.032(4) 0.033(4) 0.024(4) -0.008(3) 0.005(3) -0.006(3)
C6 0.024(4) 0.030(4) 0.019(4) 0.001(3) 0.007(3) 0.002(3)
C7 0.032(5) 0.036(5) 0.055(6) -0.001(4) -0.010(4) 0.000(4)
C8 0.029(5) 0.065(6) 0.075(7) -0.013(5) 0.001(4) 0.008(4)
C9 0.048(6) 0.064(6) 0.043(5) -0.002(5) -0.009(4) 0.007(5)
C10 0.032(5) 0.059(6) 0.100(8) 0.004(6) -0.023(5) -0.013(5)
C11 0.025(4) 0.027(4) 0.029(4) 0.003(3) 0.011(3) 0.006(3)
C12 0.025(4) 0.033(4) 0.027(4) 0.002(3) 0.004(3) -0.004(3)
C13 0.026(4) 0.037(5) 0.025(4) -0.001(3) 0.006(3) -0.001(4)
C14 0.032(5) 0.033(4) 0.030(4) 0.004(3) -0.001(3) -0.005(4)
C15 0.034(5) 0.036(5) 0.034(4) 0.005(4) 0.009(3) -0.010(4)
C16 0.022(4) 0.048(5) 0.028(4) 0.004(4) 0.004(3) 0.001(4)
C17 0.024(4) 0.037(4) 0.018(4) 0.000(3) 0.005(3) 0.003(3)
C18 0.029(4) 0.041(5) 0.019(4) 0.006(3) 0.001(3) 0.002(3)
C19 0.025(4) 0.039(5) 0.024(4) 0.002(4) 0.005(3) 0.002(4)
C20 0.041(5) 0.055(6) 0.024(4) 0.004(4) 0.005(4) -0.003(4)
C21 0.065(6) 0.048(6) 0.032(5) -0.012(4) -0.001(4) -0.004(5)
C22 0.063(6) 0.044(5) 0.033(5) -0.008(4) 0.006(4) -0.001(5)
C23 0.041(5) 0.037(5) 0.031(4) -0.003(4) 0.011(4) 0.000(4)
C24 0.025(4) 0.032(4) 0.024(4) -0.003(3) 0.005(3) -0.002(3)
C25 0.029(4) 0.026(4) 0.026(4) 0.001(3) 0.007(3) -0.001(3)
C26 0.028(4) 0.035(5) 0.024(4) 0.008(3) 0.013(3) 0.007(3)
C27 0.036(5) 0.042(5) 0.034(5) 0.008(4) 0.019(4) 0.004(4)
C28 0.035(5) 0.060(6) 0.023(4) 0.002(4) 0.004(4) 0.008(4)
C29 0.030(4) 0.055(6) 0.029(4) 0.001(4) 0.002(3) -0.004(4)
C30 0.028(4) 0.041(5) 0.027(4) -0.003(4) 0.009(3) -0.002(4)
C31 0.021(4) 0.041(5) 0.025(4) 0.005(3) 0.012(3) 0.001(3)
C32 0.025(4) 0.040(5) 0.021(4) 0.001(3) 0.006(3) -0.003(3)
C33 0.024(4) 0.048(5) 0.043(5) 0.003(4) 0.014(4) 0.004(4)
C34 0.038(5) 0.044(5) 0.040(5) 0.005(4) 0.020(4) 0.015(4)
C35 0.039(5) 0.034(4) 0.032(4) 0.000(4) 0.013(4) 0.004(4)
C36 0.029(4) 0.036(5) 0.025(4) -0.002(3) 0.008(3) 0.001(3)
C37 0.020(4) 0.029(4) 0.022(4) -0.003(3) 0.000(3) 0.001(3)
C38 0.027(4) 0.030(4) 0.018(4) 0.004(3) 0.005(3) 0.005(3)
C39 0.037(5) 0.027(4) 0.049(5) 0.012(4) 0.017(4) 0.002(4)
C40 0.029(4) 0.037(5) 0.048(5) 0.004(4) 0.022(4) 0.004(4)
Cl1 0.0620(15) 0.0426(13) 0.0543(15) -0.0097(11) 0.0110(11) 0.0021(11)
O1A 0.102(6) 0.083(6) 0.081(6) 0.010(4) 0.027(5) -0.029(5)
O1B 0.123(7) 0.071(5) 0.055(5) 0.001(4) -0.009(4) 0.007(5)
O1C 0.129(7) 0.058(4) 0.064(5) -0.023(4) -0.023(4) 0.021(5)
O1D 0.072(5) 0.081(5) 0.115(7) -0.025(5) 0.033(5) 0.009(4)

loop_
_atom_type_symbol
_atom_type_description
_atom_type_scat_dispersion_real
_atom_type_scat_dispersion_imag
_atom_type_scat_source
C C 0.0033 0.0016 'International Tables Vol C Tables 4.2.6.8 and 6.1.1.4'
H H 0.0000 0.0000 'International Tables Vol C Tables 4.2.6.8 and 6.1.1.4'
N N 0.0061 0.0033 'International Tables Vol C Tables 4.2.6.8 and 6.1.1.4'
O O 0.0106 0.0060 'International Tables Vol C Tables 4.2.6.8 and 6.1.1.4'
Cl Cl 0.1484 0.1585 'International Tables Vol C Tables 4.2.6.8 and 6.1.1.4'
Co Co 0.3494 0.9721 'International Tables Vol C Tables 4.2.6.8 and 6.1.1.4'

loop_
_geom_angle_atom_site_label_1
_geom_angle_atom_site_label_2
_geom_angle_atom_site_label_3
_geom_angle
_geom_angle_site_symmetry_1
_geom_angle_site_symmetry_3
_geom_angle_publ_flag
O2 Co1 O1 84.1(2) . . ?
O2 Co1 O4 95.2(2) . . ?
O1 Co1 O4 91.92(19) . . ?
O2 Co1 N2 89.8(2) . . ?
O1 Co1 N2 173.4(2) . . ?
O4 Co1 N2 91.1(2) . . ?
O2 Co1 N1 91.0(2) . . ?
O1 Co1 N1 95.2(2) . . ?
O4 Co1 N1 171.0(2) . . ?
N2 Co1 N1 82.5(2) . . ?
O2 Co1 N3 170.5(2) . . ?
O1 Co1 N3 88.0(2) . . ?
O4 Co1 N3 90.3(2) . . ?
N2 Co1 N3 97.8(2) . . ?
N1 Co1 N3 84.5(2) . . ?
O3 Co2 O1 90.11(19) . . ?
O3 Co2 N5 93.7(2) . . ?
O1 Co2 N5 171.1(2) . . ?
O3 Co2 N6 94.9(2) . . ?
O1 Co2 N6 93.3(2) . . ?
N5 Co2 N6 94.4(2) . . ?
O3 Co2 O5 89.1(2) . . ?
O1 Co2 O5 87.46(19) . . ?
N5 Co2 O5 84.5(2) . . ?
N6 Co2 O5 175.9(2) . . ?
O3 Co2 N4 177.0(2) . . ?
O1 Co2 N4 92.9(2) . . ?
N5 Co2 N4 83.3(2) . . ?
N6 Co2 N4 85.2(2) . . ?
O5 Co2 N4 90.7(2) . . ?
C1 O1 Co2 119.2(4) . . ?
C1 O1 Co1 123.9(4) . . ?
Co2 O1 Co1 113.0(2) . . ?
O3 O2 Co1 110.1(3) . . ?
O2 O3 Co2 111.7(3) . . ?
C37 O4 Co1 130.7(4) . . ?
C37 O5 Co2 125.5(4) . . ?
C12 N1 C18 109.7(5) . . ?
C12 N1 C11 109.6(5) . . ?
C18 N1 C11 109.4(5) . . ?
C12 N1 Co1 105.3(4) . . ?
C18 N1 Co1 108.9(4) . . ?
C11 N1 Co1 113.7(4) . . ?
C13 N2 C17 118.8(6) . . ?
C13 N2 Co1 114.0(4) . . ?
C17 N2 Co1 127.1(5) . . ?
C23 N3 C19 119.1(7) . . ?
C23 N3 Co1 125.6(5) . . ?
C19 N3 Co1 113.3(5) . . ?
C25 N4 C31 109.7(5) . . ?
C25 N4 C24 111.8(5) . . ?
C31 N4 C24 110.7(5) . . ?
C25 N4 Co2 104.9(4) . . ?
C31 N4 Co2 108.5(4) . . ?
C24 N4 Co2 111.0(4) . . ?
C26 N5 C30 119.8(6) . . ?
C26 N5 Co2 114.5(5) . . ?
C30 N5 Co2 125.0(5) . . ?
C36 N6 C32 119.5(6) . . ?
C36 N6 Co2 124.5(5) . . ?
C32 N6 Co2 115.7(5) . . ?
O1 C1 C2 120.1(6) . . ?
O1 C1 C6 117.6(6) . . ?
C2 C1 C6 122.2(6) . . ?
C1 C2 C3 118.3(7) . . ?
C1 C2 C11 119.8(6) . . ?
C3 C2 C11 121.7(6) . . ?
C2 C3 C4 121.7(7) . . ?
C2 C3 H3A 119.2 . . ?
C4 C3 H3A 119.2 . . ?
C3 C4 C5 118.0(7) . . ?
C3 C4 C7 119.2(7) . . ?
C5 C4 C7 122.8(7) . . ?
C4 C5 C6 121.4(7) . . ?
C4 C5 H5A 119.3 . . ?
C6 C5 H5A 119.3 . . ?
C1 C6 C5 118.1(6) . . ?
C1 C6 C24 118.6(6) . . ?
C5 C6 C24 123.2(6) . . ?
C10 C7 C8 110.7(8) . . ?
C10 C7 C4 112.3(7) . . ?
C8 C7 C4 109.4(7) . . ?
C10 C7 C9 108.2(8) . . ?
C8 C7 C9 107.5(7) . . ?
C4 C7 C9 108.5(7) . . ?
C7 C8 H8A 109.5 . . ?
C7 C8 H8B 109.5 . . ?
H8A C8 H8B 109.5 . . ?
C7 C8 H8C 109.5 . . ?
H8A C8 H8C 109.5 . . ?
H8B C8 H8C 109.5 . . ?
C7 C9 H9A 109.5 . . ?
C7 C9 H9B 109.5 . . ?
H9A C9 H9B 109.5 . . ?
C7 C9 H9C 109.5 . . ?
H9A C9 H9C 109.5 . . ?
H9B C9 H9C 109.5 . . ?
C7 C10 H10A 109.5 . . ?
C7 C10 H10B 109.5 . . ?
H10A C10 H10B 109.5 . . ?
C7 C10 H10C 109.5 . . ?
H10A C10 H10C 109.5 . . ?
H10B C10 H10C 109.5 . . ?
N1 C11 C2 112.2(5) . . ?
N1 C11 H11A 109.2 . . ?
C2 C11 H11A 109.2 . . ?
N1 C11 H11B 109.2 . . ?
C2 C11 H11B 109.2 . . ?
H11A C11 H11B 107.9 . . ?
C13 C12 N1 107.1(6) . . ?
C13 C12 H12A 110.3 . . ?
N1 C12 H12A 110.3 . . ?
C13 C12 H12B 110.3 . . ?
N1 C12 H12B 110.3 . . ?
H12A C12 H12B 108.6 . . ?
N2 C13 C14 121.9(6) . . ?
N2 C13 C12 113.9(6) . . ?
C14 C13 C12 124.1(7) . . ?
C15 C14 C13 118.5(7) . . ?
C15 C14 H14A 120.8 . . ?
C13 C14 H14A 120.8 . . ?
C16 C15 C14 119.8(7) . . ?
C16 C15 H15A 120.1 . . ?
C14 C15 H15A 120.1 . . ?
C15 C16 C17 119.1(7) . . ?
C15 C16 H16A 120.5 . . ?
C17 C16 H16A 120.5 . . ?
N2 C17 C16 121.9(7) . . ?
N2 C17 H17A 119.0 . . ?
C16 C17 H17A 119.0 . . ?
C19 C18 N1 110.8(6) . . ?
C19 C18 H18A 109.5 . . ?
N1 C18 H18A 109.5 . . ?
C19 C18 H18B 109.5 . . ?
N1 C18 H18B 109.5 . . ?
H18A C18 H18B 108.1 . . ?
N3 C19 C20 121.8(7) . . ?
N3 C19 C18 113.7(6) . . ?
C20 C19 C18 124.5(7) . . ?
C19 C20 C21 119.1(8) . . ?
C19 C20 H20A 120.5 . . ?
C21 C20 H20A 120.5 . . ?
C22 C21 C20 119.8(8) . . ?
C22 C21 H21A 120.1 . . ?
C20 C21 H21A 120.1 . . ?
C21 C22 C23 119.3(8) . . ?
C21 C22 H22A 120.3 . . ?
C23 C22 H22A 120.3 . . ?
N3 C23 C22 120.9(8) . . ?
N3 C23 H23A 119.5 . . ?
C22 C23 H23A 119.5 . . ?
C6 C24 N4 110.2(6) . . ?
C6 C24 H24A 109.6 . . ?
N4 C24 H24A 109.6 . . ?
C6 C24 H24B 109.6 . . ?
N4 C24 H24B 109.6 . . ?
H24A C24 H24B 108.1 . . ?
N4 C25 C26 108.8(6) . . ?
N4 C25 H25A 109.9 . . ?
C26 C25 H25A 109.9 . . ?
N4 C25 H25B 109.9 . . ?
C26 C25 H25B 109.9 . . ?
H25A C25 H25B 108.3 . . ?
N5 C26 C27 121.5(7) . . ?
N5 C26 C25 114.4(6) . . ?
C27 C26 C25 123.9(7) . . ?
C26 C27 C28 118.7(8) . . ?
C26 C27 H27A 120.7 . . ?
C28 C27 H27A 120.7 . . ?
C29 C28 C27 120.2(8) . . ?
C29 C28 H28A 119.9 . . ?
C27 C28 H28A 119.9 . . ?
C28 C29 C30 119.3(8) . . ?
C28 C29 H29A 120.4 . . ?
C30 C29 H29A 120.4 . . ?
N5 C30 C29 120.4(7) . . ?
N5 C30 H30A 119.8 . . ?
C29 C30 H30A 119.8 . . ?
C32 C31 N4 111.3(6) . . ?
C32 C31 H31A 109.4 . . ?
N4 C31 H31A 109.4 . . ?
C32 C31 H31B 109.4 . . ?
N4 C31 H31B 109.4 . . ?
H31A C31 H31B 108.0 . . ?
N6 C32 C33 120.6(7) . . ?
N6 C32 C31 116.1(6) . . ?
C33 C32 C31 123.2(7) . . ?
C34 C33 C32 120.0(7) . . ?
C34 C33 H33A 120.0 . . ?
C32 C33 H33A 120.0 . . ?
C33 C34 C35 119.2(7) . . ?
C33 C34 H34A 120.4 . . ?
C35 C34 H34A 120.4 . . ?
C36 C35 C34 119.1(7) . . ?
C36 C35 H35A 120.5 . . ?
C34 C35 H35A 120.5 . . ?
N6 C36 C35 121.5(7) . . ?
N6 C36 H36A 119.2 . . ?
C35 C36 H36A 119.2 . . ?
O4 C37 O5 127.0(6) . . ?
O4 C37 C38 116.9(6) . . ?
O5 C37 C38 116.0(6) . . ?
C40 C38 C39 118.7(6) . . ?
C40 C38 C37 120.3(6) . . ?
C39 C38 C37 120.9(6) . . ?
C40 C39 C38 120.4(7) 3_576 . ?
C40 C39 H39A 119.8 3_576 . ?
C38 C39 H39A 119.8 . . ?
C38 C40 C39 120.9(6) . 3_576 ?
C38 C40 H40A 119.6 . . ?
C39 C40 H40A 119.6 3_576 . ?
O1A Cl1 O1C 111.1(4) . . ?
O1A Cl1 O1D 109.4(4) . . ?
O1C Cl1 O1D 110.0(4) . . ?
O1A Cl1 O1B 109.3(4) . . ?
O1C Cl1 O1B 109.1(4) . . ?
O1D Cl1 O1B 108.0(4) . . ?
O2B Cl2 O2D 116.9(8) . . ?
O2B Cl2 O2A 112.7(7) . . ?
O2D Cl2 O2A 107.0(7) . . ?
O2B Cl2 O2C 108.9(7) . . ?
O2D Cl2 O2C 106.4(7) . . ?
O2A Cl2 O2C 104.0(7) . . ?
O3B Cl3 O3A 110.1(7) . . ?
O3B Cl3 O3D 111.3(7) . . ?
O3A Cl3 O3D 111.8(7) . . ?
O3B Cl3 O3C 110.0(7) . . ?
O3A Cl3 O3C 107.9(7) . . ?
O3D Cl3 O3C 105.6(7) . . ?
H1W O1W H2W 93.1 . . ?
H3W O2W H4W 104.9 . . ?
H5W O3W H6W 115.1 . . ?
H8W O4W H7W 105.1 . . ?
O1S C1S C3S 118.8(18) . . ?
O1S C1S C2S 123.7(17) . . ?
C3S C1S C2S 117.2(19) . . ?
C1S C2S H2S1 109.5 . . ?
C1S C2S H2S2 109.5 . . ?
H2S1 C2S H2S2 109.5 . . ?
C1S C2S H2S3 109.5 . . ?
H2S1 C2S H2S3 109.5 . . ?
H2S2 C2S H2S3 109.5 . . ?
C1S C3S H3S1 109.5 . . ?
C1S C3S H3S2 109.5 . . ?
H3S1 C3S H3S2 109.5 . . ?
C1S C3S H3S3 109.5 . . ?
H3S1 C3S H3S3 109.5 . . ?
H3S2 C3S H3S3 109.5 . . ?
O2S C4S C6S 117.0(13) . . ?
O2S C4S C5S 125.5(14) . . ?
C6S C4S C5S 117.4(14) . . ?
C4S C5S H5S1 109.5 . . ?
C4S C5S H5S2 109.5 . . ?
H5S1 C5S H5S2 109.5 . . ?
C4S C5S H5S3 109.5 . . ?
H5S1 C5S H5S3 109.5 . . ?
H5S2 C5S H5S3 109.5 . . ?
C4S C6S H6S1 109.5 . . ?
C4S C6S H6S2 109.5 . . ?
H6S1 C6S H6S2 109.5 . . ?
C4S C6S H6S3 109.5 . . ?
H6S1 C6S H6S3 109.5 . . ?
H6S2 C6S H6S3 109.5 . . ?

loop_
_geom_bond_atom_site_label_1
_geom_bond_atom_site_label_2
_geom_bond_distance
_geom_bond_site_symmetry_2
_geom_bond_publ_flag
Co1 O2 1.859(5) . ?
Co1 O1 1.901(4) . ?
Co1 O4 1.916(5) . ?
Co1 N2 1.919(6) . ?
Co1 N1 1.952(6) . ?
Co1 N3 2.008(6) . ?
Co2 O3 1.864(5) . ?
Co2 O1 1.885(4) . ?
Co2 N5 1.901(6) . ?
Co2 N6 1.909(5) . ?
Co2 O5 1.917(4) . ?
Co2 N4 2.014(5) . ?
O1 C1 1.375(8) . ?
O2 O3 1.410(6) . ?
O4 C37 1.262(8) . ?
O5 C37 1.274(8) . ?
N1 C12 1.495(9) . ?
N1 C18 1.499(9) . ?
N1 C11 1.506(8) . ?
N2 C13 1.339(9) . ?
N2 C17 1.350(8) . ?
N3 C23 1.342(9) . ?
N3 C19 1.347(9) . ?
N4 C25 1.483(9) . ?
N4 C31 1.496(8) . ?
N4 C24 1.510(9) . ?
N5 C26 1.352(9) . ?
N5 C30 1.365(9) . ?
N6 C36 1.345(9) . ?
N6 C32 1.346(9) . ?
C1 C2 1.375(10) . ?
C1 C6 1.386(10) . ?
C2 C3 1.393(10) . ?
C2 C11 1.507(10) . ?
C3 C4 1.394(10) . ?
C3 H3A 0.950 . ?
C4 C5 1.395(10) . ?
C4 C7 1.534(11) . ?
C5 C6 1.399(10) . ?
C5 H5A 0.950 . ?
C6 C24 1.490(10) . ?
C7 C10 1.505(12) . ?
C7 C8 1.508(12) . ?
C7 C9 1.555(12) . ?
C8 H8A 0.980 . ?
C8 H8B 0.980 . ?
C8 H8C 0.980 . ?
C9 H9A 0.980 . ?
C9 H9B 0.980 . ?
C9 H9C 0.980 . ?
C10 H10A 0.980 . ?
C10 H10B 0.980 . ?
C10 H10C 0.980 . ?
C11 H11A 0.990 . ?
C11 H11B 0.990 . ?
C12 C13 1.494(10) . ?
C12 H12A 0.990 . ?
C12 H12B 0.990 . ?
C13 C14 1.385(10) . ?
C14 C15 1.382(10) . ?
C14 H14A 0.950 . ?
C15 C16 1.366(11) . ?
C15 H15A 0.950 . ?
C16 C17 1.376(10) . ?
C16 H16A 0.950 . ?
C17 H17A 0.950 . ?
C18 C19 1.484(11) . ?
C18 H18A 0.990 . ?
C18 H18B 0.990 . ?
C19 C20 1.359(11) . ?
C20 C21 1.374(12) . ?
C20 H20A 0.950 . ?
C21 C22 1.353(12) . ?
C21 H21A 0.950 . ?
C22 C23 1.384(12) . ?
C22 H22A 0.950 . ?
C23 H23A 0.950 . ?
C24 H24A 0.990 . ?
C24 H24B 0.990 . ?
C25 C26 1.511(10) . ?
C25 H25A 0.990 . ?
C25 H25B 0.990 . ?
C26 C27 1.372(10) . ?
C27 C28 1.386(11) . ?
C27 H27A 0.950 . ?
C28 C29 1.377(11) . ?
C28 H28A 0.950 . ?
C29 C30 1.380(11) . ?
C29 H29A 0.950 . ?
C30 H30A 0.950 . ?
C31 C32 1.480(10) . ?
C31 H31A 0.990 . ?
C31 H31B 0.990 . ?
C32 C33 1.397(10) . ?
C33 C34 1.358(11) . ?
C33 H33A 0.950 . ?
C34 C35 1.385(11) . ?
C34 H34A 0.950 . ?
C35 C36 1.384(10) . ?
C35 H35A 0.950 . ?
C36 H36A 0.950 . ?
C37 C38 1.492(10) . ?
C38 C40 1.377(10) . ?
C38 C39 1.385(10) . ?
C39 C40 1.378(10) 3_576 ?
C39 H39A 0.950 . ?
C40 C39 1.378(10) 3_576 ?
C40 H40A 0.950 . ?
Cl1 O1A 1.409(6) . ?
Cl1 O1C 1.410(6) . ?
Cl1 O1D 1.419(6) . ?
Cl1 O1B 1.436(6) . ?
Cl2 O2B 1.360(8) . ?
Cl2 O2D 1.414(8) . ?
Cl2 O2A 1.448(8) . ?
Cl2 O2C 1.455(8) . ?
Cl3 O3B 1.387(8) . ?
Cl3 O3A 1.405(8) . ?
Cl3 O3D 1.428(8) . ?
Cl3 O3C 1.461(8) . ?
O1W H1W 0.850 . ?
O1W H2W 0.850 . ?
O2W H3W 0.850 . ?
O2W H4W 0.840 . ?
O3W H5W 0.850 . ?
O3W H6W 0.850 . ?
O4W H8W 0.850 . ?
O4W H7W 0.850 . ?
O1S C1S 1.244(17) . ?
C1S C3S 1.469(10) . ?
C1S C2S 1.480(10) . ?
C2S H2S1 0.980 . ?
C2S H2S2 0.980 . ?
C2S H2S3 0.980 . ?
C3S H3S1 0.980 . ?
C3S H3S2 0.980 . ?
C3S H3S3 0.980 . ?
O2S C4S 1.218(16) . ?
C4S C6S 1.476(9) . ?
C4S C5S 1.486(9) . ?
C5S H5S1 0.980 . ?
C5S H5S2 0.980 . ?
C5S H5S3 0.980 . ?
C6S H6S1 0.980 . ?
C6S H6S2 0.980 . ?
C6S H6S3 0.980 . ?

loop_
_geom_torsion_atom_site_label_1
_geom_torsion_atom_site_label_2
_geom_torsion_atom_site_label_3
_geom_torsion_atom_site_label_4
_geom_torsion
_geom_torsion_site_symmetry_1
_geom_torsion_site_symmetry_2
_geom_torsion_site_symmetry_3
_geom_torsion_site_symmetry_4
_geom_torsion_publ_flag
O3 Co2 O1 C1 140.9(5) . . . . ?
N6 Co2 O1 C1 45.9(5) . . . . ?
O5 Co2 O1 C1 -130.0(5) . . . . ?
N4 Co2 O1 C1 -39.4(5) . . . . ?
O3 Co2 O1 Co1 -17.9(3) . . . . ?
N6 Co2 O1 Co1 -112.9(3) . . . . ?
O5 Co2 O1 Co1 71.2(3) . . . . ?
N4 Co2 O1 Co1 161.8(3) . . . . ?
O2 Co1 O1 C1 -118.8(5) . . . . ?
O4 Co1 O1 C1 146.2(5) . . . . ?
N1 Co1 O1 C1 -28.3(5) . . . . ?
N3 Co1 O1 C1 56.0(5) . . . . ?
O2 Co1 O1 Co2 38.9(2) . . . . ?
O4 Co1 O1 Co2 -56.2(3) . . . . ?
N1 Co1 O1 Co2 129.4(3) . . . . ?
N3 Co1 O1 Co2 -146.4(3) . . . . ?
O1 Co1 O2 O3 -54.6(3) . . . . ?
O4 Co1 O2 O3 36.8(3) . . . . ?
N2 Co1 O2 O3 127.8(4) . . . . ?
N1 Co1 O2 O3 -149.7(3) . . . . ?
Co1 O2 O3 Co2 53.6(4) . . . . ?
O1 Co2 O3 O2 -20.0(3) . . . . ?
N5 Co2 O3 O2 168.1(4) . . . . ?
N6 Co2 O3 O2 73.4(4) . . . . ?
O5 Co2 O3 O2 -107.4(3) . . . . ?
O2 Co1 O4 C37 -76.1(6) . . . . ?
O1 Co1 O4 C37 8.1(6) . . . . ?
N2 Co1 O4 C37 -166.0(6) . . . . ?
N3 Co1 O4 C37 96.1(6) . . . . ?
O3 Co2 O5 C37 39.3(5) . . . . ?
O1 Co2 O5 C37 -50.8(5) . . . . ?
N5 Co2 O5 C37 133.1(6) . . . . ?
N4 Co2 O5 C37 -143.7(5) . . . . ?
O2 Co1 N1 C12 -53.7(4) . . . . ?
O1 Co1 N1 C12 -137.8(4) . . . . ?
N2 Co1 N1 C12 36.0(4) . . . . ?
N3 Co1 N1 C12 134.7(4) . . . . ?
O2 Co1 N1 C18 -171.3(4) . . . . ?
O1 Co1 N1 C18 104.5(4) . . . . ?
N2 Co1 N1 C18 -81.7(4) . . . . ?
N3 Co1 N1 C18 17.0(4) . . . . ?
O2 Co1 N1 C11 66.4(5) . . . . ?
O1 Co1 N1 C11 -17.8(5) . . . . ?
N2 Co1 N1 C11 156.1(5) . . . . ?
N3 Co1 N1 C11 -105.3(5) . . . . ?
O2 Co1 N2 C13 67.3(5) . . . . ?
O4 Co1 N2 C13 162.5(5) . . . . ?
N1 Co1 N2 C13 -23.8(5) . . . . ?
N3 Co1 N2 C13 -107.1(5) . . . . ?
O2 Co1 N2 C17 -108.6(6) . . . . ?
O4 Co1 N2 C17 -13.3(6) . . . . ?
N1 Co1 N2 C17 160.4(6) . . . . ?
N3 Co1 N2 C17 77.1(6) . . . . ?
O1 Co1 N3 C23 67.6(6) . . . . ?
O4 Co1 N3 C23 -24.3(6) . . . . ?
N2 Co1 N3 C23 -115.4(6) . . . . ?
N1 Co1 N3 C23 163.0(6) . . . . ?
O1 Co1 N3 C19 -95.7(5) . . . . ?
O4 Co1 N3 C19 172.4(5) . . . . ?
N2 Co1 N3 C19 81.3(5) . . . . ?
N1 Co1 N3 C19 -0.3(5) . . . . ?
O1 Co2 N4 C25 -139.0(4) . . . . ?
N5 Co2 N4 C25 32.9(4) . . . . ?
N6 Co2 N4 C25 127.9(4) . . . . ?
O5 Co2 N4 C25 -51.5(4) . . . . ?
O1 Co2 N4 C31 103.8(4) . . . . ?
N5 Co2 N4 C31 -84.3(4) . . . . ?
N6 Co2 N4 C31 10.7(4) . . . . ?
O5 Co2 N4 C31 -168.7(4) . . . . ?
O1 Co2 N4 C24 -18.1(4) . . . . ?
N5 Co2 N4 C24 153.8(4) . . . . ?
N6 Co2 N4 C24 -111.2(4) . . . . ?
O5 Co2 N4 C24 69.4(4) . . . . ?
O3 Co2 N5 C26 157.7(5) . . . . ?
N6 Co2 N5 C26 -107.1(5) . . . . ?
O5 Co2 N5 C26 69.0(5) . . . . ?
N4 Co2 N5 C26 -22.4(5) . . . . ?
O3 Co2 N5 C30 -13.1(6) . . . . ?
N6 Co2 N5 C30 82.2(6) . . . . ?
O5 Co2 N5 C30 -101.8(6) . . . . ?
N4 Co2 N5 C30 166.8(6) . . . . ?
O3 Co2 N6 C36 -9.4(6) . . . . ?
O1 Co2 N6 C36 81.0(6) . . . . ?
N5 Co2 N6 C36 -103.5(6) . . . . ?
N4 Co2 N6 C36 173.6(6) . . . . ?
O3 Co2 N6 C32 176.4(5) . . . . ?
O1 Co2 N6 C32 -93.2(5) . . . . ?
N5 Co2 N6 C32 82.3(5) . . . . ?
N4 Co2 N6 C32 -0.6(5) . . . . ?
Co2 O1 C1 C2 -120.2(6) . . . . ?
Co1 O1 C1 C2 36.1(8) . . . . ?
Co2 O1 C1 C6 57.1(7) . . . . ?
Co1 O1 C1 C6 -146.6(5) . . . . ?
O1 C1 C2 C3 -176.1(6) . . . . ?
C6 C1 C2 C3 6.7(10) . . . . ?
O1 C1 C2 C11 9.2(9) . . . . ?
C6 C1 C2 C11 -168.0(6) . . . . ?
C1 C2 C3 C4 -2.8(10) . . . . ?
C11 C2 C3 C4 171.8(6) . . . . ?
C2 C3 C4 C5 -2.4(10) . . . . ?
C2 C3 C4 C7 178.9(7) . . . . ?
C3 C4 C5 C6 4.0(10) . . . . ?
C7 C4 C5 C6 -177.4(7) . . . . ?
O1 C1 C6 C5 177.6(6) . . . . ?
C2 C1 C6 C5 -5.2(10) . . . . ?
O1 C1 C6 C24 -5.4(9) . . . . ?
C2 C1 C6 C24 171.8(6) . . . . ?
C4 C5 C6 C1 -0.4(10) . . . . ?
C4 C5 C6 C24 -177.2(6) . . . . ?
C3 C4 C7 C10 -178.6(8) . . . . ?
C5 C4 C7 C10 2.8(11) . . . . ?
C3 C4 C7 C8 58.0(9) . . . . ?
C5 C4 C7 C8 -120.6(8) . . . . ?
C3 C4 C7 C9 -59.0(9) . . . . ?
C5 C4 C7 C9 122.4(8) . . . . ?
C12 N1 C11 C2 175.0(6) . . . . ?
C18 N1 C11 C2 -64.6(7) . . . . ?
Co1 N1 C11 C2 57.4(7) . . . . ?
C1 C2 C11 N1 -59.0(8) . . . . ?
C3 C2 C11 N1 126.4(7) . . . . ?
C18 N1 C12 C13 75.4(7) . . . . ?
C11 N1 C12 C13 -164.4(6) . . . . ?
Co1 N1 C12 C13 -41.7(6) . . . . ?
C17 N2 C13 C14 1.7(10) . . . . ?
Co1 N2 C13 C14 -174.5(5) . . . . ?
C17 N2 C13 C12 -179.6(6) . . . . ?
Co1 N2 C13 C12 4.2(8) . . . . ?
N1 C12 C13 N2 25.4(8) . . . . ?
N1 C12 C13 C14 -155.9(7) . . . . ?
N2 C13 C14 C15 -0.5(11) . . . . ?
C12 C13 C14 C15 -179.1(7) . . . . ?
C13 C14 C15 C16 -0.4(11) . . . . ?
C14 C15 C16 C17 0.2(11) . . . . ?
C13 N2 C17 C16 -1.9(10) . . . . ?
Co1 N2 C17 C16 173.8(5) . . . . ?
C15 C16 C17 N2 1.0(11) . . . . ?
C12 N1 C18 C19 -145.1(6) . . . . ?
C11 N1 C18 C19 94.6(7) . . . . ?
Co1 N1 C18 C19 -30.3(7) . . . . ?
C23 N3 C19 C20 -1.7(10) . . . . ?
Co1 N3 C19 C20 162.8(6) . . . . ?
C23 N3 C19 C18 178.3(6) . . . . ?
Co1 N3 C19 C18 -17.3(7) . . . . ?
N1 C18 C19 N3 31.6(8) . . . . ?
N1 C18 C19 C20 -148.5(7) . . . . ?
N3 C19 C20 C21 1.0(11) . . . . ?
C18 C19 C20 C21 -178.9(7) . . . . ?
C19 C20 C21 C22 1.3(12) . . . . ?
C20 C21 C22 C23 -2.8(13) . . . . ?
C19 N3 C23 C22 0.1(10) . . . . ?
Co1 N3 C23 C22 -162.3(6) . . . . ?
C21 C22 C23 N3 2.1(12) . . . . ?
C1 C6 C24 N4 -58.1(8) . . . . ?
C5 C6 C24 N4 118.7(7) . . . . ?
C25 N4 C24 C6 179.8(5) . . . . ?
C31 N4 C24 C6 -57.6(7) . . . . ?
Co2 N4 C24 C6 63.0(6) . . . . ?
C31 N4 C25 C26 79.4(6) . . . . ?
C24 N4 C25 C26 -157.4(5) . . . . ?
Co2 N4 C25 C26 -37.0(6) . . . . ?
C30 N5 C26 C27 0.7(10) . . . . ?
Co2 N5 C26 C27 -170.5(5) . . . . ?
C30 N5 C26 C25 176.9(6) . . . . ?
Co2 N5 C26 C25 5.6(7) . . . . ?
N4 C25 C26 N5 22.4(8) . . . . ?
N4 C25 C26 C27 -161.5(6) . . . . ?
N5 C26 C27 C28 1.2(10) . . . . ?
C25 C26 C27 C28 -174.6(6) . . . . ?
C26 C27 C28 C29 -1.4(11) . . . . ?
C27 C28 C29 C30 -0.3(11) . . . . ?
C26 N5 C30 C29 -2.5(10) . . . . ?
Co2 N5 C30 C29 167.8(5) . . . . ?
C28 C29 C30 N5 2.3(11) . . . . ?
C25 N4 C31 C32 -132.3(6) . . . . ?
C24 N4 C31 C32 103.9(7) . . . . ?
Co2 N4 C31 C32 -18.2(7) . . . . ?
C36 N6 C32 C33 -2.6(10) . . . . ?
Co2 N6 C32 C33 171.9(6) . . . . ?
C36 N6 C32 C31 175.1(6) . . . . ?
Co2 N6 C32 C31 -10.4(8) . . . . ?
N4 C31 C32 N6 19.2(9) . . . . ?
N4 C31 C32 C33 -163.1(7) . . . . ?
N6 C32 C33 C34 2.5(11) . . . . ?
C31 C32 C33 C34 -175.1(7) . . . . ?
C32 C33 C34 C35 -0.7(12) . . . . ?
C33 C34 C35 C36 -1.0(12) . . . . ?
C32 N6 C36 C35 0.9(10) . . . . ?
Co2 N6 C36 C35 -173.1(5) . . . . ?
C34 C35 C36 N6 0.9(11) . . . . ?
Co1 O4 C37 O5 15.1(10) . . . . ?
Co1 O4 C37 C38 -163.1(4) . . . . ?
Co2 O5 C37 O4 12.2(10) . . . . ?
Co2 O5 C37 C38 -169.7(4) . . . . ?
O4 C37 C38 C40 165.5(7) . . . . ?
O5 C37 C38 C40 -12.9(10) . . . . ?
O4 C37 C38 C39 -12.8(10) . . . . ?
O5 C37 C38 C39 168.9(7) . . . . ?
C40 C38 C39 C40 1.1(13) . . . 3_576 ?
C37 C38 C39 C40 179.4(7) . . . 3_576 ?
C39 C38 C40 C39 -1.1(13) . . . 3_576 ?
C37 C38 C40 C39 -179.4(7) . . . 3_576 ?
